data_7012111
loop_
_publ_author_name
'Renard, Sylvie L.'
'Kilner, Colin A.'
'Fisher, Julie'
'Halcrow, Malcolm A.'

_publ_section_title
;
 Supramolecular anion binding by the [ZnCl(HpztBu)3]+ cation (HpztBu =
 5-tert-butylpyrazole)
;
_journal_issue 22
_journal_name_full 'Journal of the Chemical Society, Dalton Transactions'
_journal_page_first 4206
_journal_paper_doi 10.1039/b207541p
_journal_year 2002
_chemical_formula_moiety 'C21 H36 Cl N6 Zn, Cl O4, C H Cl3'
_chemical_formula_sum 'C22 H37 Cl5 N6 O4 Zn'
_chemical_formula_weight 692.20
_chemical_name_systematic
; 
Chloro-tris[5-tertbutylpyrazole]zinc(II) perchlorate chloroform 
solvate
;
_space_group_IT_number 14
_symmetry_cell_setting monoclinic
_symmetry_space_group_name_Hall '-P 2ybc'
_symmetry_space_group_name_H-M 'P 1 21/c 1'
_atom_sites_solution_hydrogens geom
_atom_sites_solution_primary direct
_atom_sites_solution_secondary difmap
_audit_creation_method SHELXL-97
_cell_angle_alpha 90.00
_cell_angle_beta 96.7932(7)
_cell_angle_gamma 90.00
_cell_formula_units_Z 4
_cell_length_a 9.9363(1)
_cell_length_b 10.0965(1)
_cell_length_c 31.8586(4)
_cell_measurement_reflns_used 25384
_cell_measurement_temperature 150(2)
_cell_measurement_theta_max 27.50
_cell_measurement_theta_min 2.12
_cell_volume 3173.68(6)
_computing_cell_refinement 'DENZO-SMN (Otwinowski & Minor, 1997)'
_computing_data_collection 'COLLECT (Nonius, 1999)'
_computing_data_reduction 'DENZO-SMN (Otwinowski & Minor, 1997)'
_computing_molecular_graphics 'ORTEX (McArdle, 1995)'
_computing_publication_material 'local program'
_computing_structure_refinement 'SHELXL-97 (Sheldrick, 1997)'
_computing_structure_solution 'SHELXS-97 (Sheldrick, 1990)'
_diffrn_ambient_temperature 150(2)
_diffrn_detector_area_resol_mean 9.091
_diffrn_measured_fraction_theta_full 0.993
_diffrn_measured_fraction_theta_max 0.993
_diffrn_measurement_device_type 'Nonius KappaCCD diffractometer'
_diffrn_measurement_method 'Area detector scans'
_diffrn_radiation_monochromator graphite
_diffrn_radiation_source 'fine-focus sealed tube'
_diffrn_radiation_type MoK\a
_diffrn_radiation_wavelength 0.71073
_diffrn_reflns_av_R_equivalents 0.0729
_diffrn_reflns_av_sigmaI/netI 0.0489
_diffrn_reflns_limit_h_max 12
_diffrn_reflns_limit_h_min -12
_diffrn_reflns_limit_k_max 12
_diffrn_reflns_limit_k_min -13
_diffrn_reflns_limit_l_max 33
_diffrn_reflns_limit_l_min -41
_diffrn_reflns_number 25384
_diffrn_reflns_theta_full 27.50
_diffrn_reflns_theta_max 27.50
_diffrn_reflns_theta_min 2.12
_exptl_absorpt_coefficient_mu 1.232
_exptl_absorpt_correction_T_max 0.8273
_exptl_absorpt_correction_T_min 0.6724
_exptl_absorpt_correction_type multi-scan
_exptl_absorpt_process_details
;
Using multiple and symmetry-related data measurements via the program SORTAV
See R.H. Blessing, Acta Cryst (1995), A51, 33-38 
;
_exptl_crystal_colour Colourless
_exptl_crystal_density_diffrn 1.449
_exptl_crystal_density_method 'not measured'
_exptl_crystal_description Block
_exptl_crystal_F_000 1432
_exptl_crystal_size_max 0.35
_exptl_crystal_size_mid 0.22
_exptl_crystal_size_min 0.16
_refine_diff_density_max 0.494
_refine_diff_density_min -0.615
_refine_diff_density_rms 0.128
_refine_ls_extinction_coef 0.0063(8)
_refine_ls_extinction_expression Fc^*^=kFc[1+0.001xFc^2^\l^3^/sin(2\q)]^-1/4^
_refine_ls_extinction_method SHELXL
_refine_ls_goodness_of_fit_ref 1.052
_refine_ls_hydrogen_treatment constr
_refine_ls_matrix_type full
_refine_ls_number_parameters 361
_refine_ls_number_reflns 7236
_refine_ls_number_restraints 20
_refine_ls_restrained_S_all 1.051
_refine_ls_R_factor_all 0.0480
_refine_ls_R_factor_gt 0.0372
_refine_ls_shift/su_max 0.001
_refine_ls_shift/su_mean 0.000
_refine_ls_structure_factor_coef Fsqd
_refine_ls_weighting_details 'calc w=1/[\s^2^(Fo^2^)+(0.0517P)^2^+1.5808P] where P=(Fo^2^+2Fc^2^)/3'
_refine_ls_weighting_scheme calc
_refine_ls_wR_factor_gt 0.0984
_refine_ls_wR_factor_ref 0.1050
_reflns_number_gt 6264
_reflns_number_total 7236
_reflns_threshold_expression >2sigma(I)
_cod_data_source_file b207541p.txt
_cod_data_source_block sr13-2
_cod_depositor_comments
;
The following automatic conversions were performed:
'_symmetry_cell_setting' value 'Monoclinic' changed to 'monoclinic'
according to '/home/saulius/struct/CIF-dictionaries/cif_core.dic'
dictionary named 'cif_core.dic' version 2.4.1 from 2010-06-29.

Automatic conversion script
Id: cif_fix_enum 1527 2010-12-29 10:47:43Z saulius 
;
_cod_original_sg_symbol_H-M 'P 21/c'
_cod_database_code 7012111

loop_
_symmetry_equiv_pos_as_xyz
'x, y, z'
'-x, y+1/2, -z+1/2'
'-x, -y, -z'
'x, -y-1/2, z-1/2'

loop_
_atom_site_label
_atom_site_type_symbol
_atom_site_fract_x
_atom_site_fract_y
_atom_site_fract_z
_atom_site_U_iso_or_equiv
_atom_site_adp_type
_atom_site_occupancy
_atom_site_symmetry_multiplicity
_atom_site_calc_flag
_atom_site_refinement_flags
_atom_site_disorder_assembly
_atom_site_disorder_group
Zn1 Zn 0.37353(2) 0.14228(2) 0.604514(6) 0.02339(9) Uani 1 1 d . . .
Cl2 Cl 0.52102(5) 0.28154(5) 0.579855(15) 0.03154(13) Uani 1 1 d . . .
N3 N 0.48523(17) 0.03658(16) 0.64996(5) 0.0257(3) Uani 1 1 d . . .
N4 N 0.44782(16) -0.05281(16) 0.67817(5) 0.0248(3) Uani 1 1 d . . .
H4 H 0.3632 -0.0692 0.6821 0.030 Uiso 1 1 calc R . .
C5 C 0.5559(2) -0.1135(2) 0.69951(6) 0.0269(4) Uani 1 1 d . . .
C6 C 0.6686(2) -0.0603(2) 0.68456(7) 0.0336(5) Uani 1 1 d . . .
H6 H 0.7606 -0.0817 0.6934 0.040 Uiso 1 1 calc R . .
C7 C 0.6202(2) 0.0312(2) 0.65385(6) 0.0322(4) Uani 1 1 d . . .
H7 H 0.6757 0.0828 0.6378 0.039 Uiso 1 1 calc R . .
C8 C 0.5439(2) -0.2177(2) 0.73293(6) 0.0329(5) Uani 1 1 d . . .
C9 C 0.4008(2) -0.2752(3) 0.72917(8) 0.0444(6) Uani 1 1 d . . .
H9A H 0.3362 -0.2050 0.7339 0.067 Uiso 1 1 calc R . .
H9B H 0.3968 -0.3451 0.7503 0.067 Uiso 1 1 calc R . .
H9C H 0.3776 -0.3124 0.7008 0.067 Uiso 1 1 calc R . .
C10 C 0.5777(4) -0.1549(3) 0.77686(8) 0.0553(8) Uani 1 1 d . . .
H10A H 0.6683 -0.1154 0.7791 0.083 Uiso 1 1 calc R . .
H10B H 0.5755 -0.2233 0.7986 0.083 Uiso 1 1 calc R . .
H10C H 0.5108 -0.0862 0.7809 0.083 Uiso 1 1 calc R . .
C11 C 0.6466(3) -0.3272(3) 0.72723(9) 0.0478(6) Uani 1 1 d . . .
H11A H 0.6288 -0.3638 0.6986 0.072 Uiso 1 1 calc R . .
H11B H 0.6382 -0.3976 0.7479 0.072 Uiso 1 1 calc R . .
H11C H 0.7385 -0.2905 0.7315 0.072 Uiso 1 1 calc R . .
N12 N 0.23386(17) 0.26318(16) 0.62456(5) 0.0258(3) Uani 1 1 d . . .
N13 N 0.13525(16) 0.23893(16) 0.64941(5) 0.0238(3) Uani 1 1 d . . .
H13 H 0.1169 0.1599 0.6589 0.029 Uiso 1 1 calc R . .
C14 C 0.0684(2) 0.35001(18) 0.65795(6) 0.0252(4) Uani 1 1 d . . .
C15 C 0.1260(2) 0.4514(2) 0.63724(7) 0.0332(5) Uani 1 1 d . . .
H15 H 0.1011 0.5422 0.6368 0.040 Uiso 1 1 calc R . .
C16 C 0.2276(2) 0.3938(2) 0.61721(7) 0.0326(4) Uani 1 1 d . . .
H16 H 0.2850 0.4406 0.6005 0.039 Uiso 1 1 calc R . .
C17 C -0.0473(2) 0.3504(2) 0.68493(6) 0.0290(4) Uani 1 1 d . . .
C18 C -0.1785(3) 0.3802(3) 0.65656(9) 0.0536(7) Uani 1 1 d . . .
H18A H -0.1710 0.4665 0.6429 0.080 Uiso 1 1 calc R . .
H18B H -0.2543 0.3820 0.6736 0.080 Uiso 1 1 calc R . .
H18C H -0.1945 0.3113 0.6349 0.080 Uiso 1 1 calc R . .
C19 C -0.0587(3) 0.2174(2) 0.70691(8) 0.0411(5) Uani 1 1 d . . .
H19A H -0.0800 0.1481 0.6856 0.062 Uiso 1 1 calc R . .
H19B H -0.1309 0.2219 0.7253 0.062 Uiso 1 1 calc R . .
H19C H 0.0275 0.1968 0.7239 0.062 Uiso 1 1 calc R . .
C20 C -0.0204(3) 0.4596(3) 0.71829(8) 0.0459(6) Uani 1 1 d . . .
H20A H 0.0623 0.4387 0.7371 0.069 Uiso 1 1 calc R . .
H20B H -0.0972 0.4653 0.7349 0.069 Uiso 1 1 calc R . .
H20C H -0.0091 0.5446 0.7043 0.069 Uiso 1 1 calc R . .
N21 N 0.30591(17) 0.02470(17) 0.55540(5) 0.0272(3) Uani 1 1 d . A .
N22 N 0.21779(17) -0.07819(17) 0.55178(5) 0.0276(3) Uani 1 1 d . A .
H22 H 0.1760 -0.1079 0.5727 0.033 Uiso 1 1 calc R . .
C23 C 0.2012(2) -0.1299(2) 0.51263(6) 0.0294(4) Uani 1 1 d D . .
C24 C 0.2827(3) -0.0572(3) 0.48987(8) 0.0611(9) Uani 1 1 d . A .
H24 H 0.2943 -0.0686 0.4609 0.073 Uiso 1 1 calc R . .
C25 C 0.3455(3) 0.0369(3) 0.51737(7) 0.0532(7) Uani 1 1 d . . .
H25 H 0.4083 0.1012 0.5099 0.064 Uiso 1 1 calc R A .
C26A C 0.1079(10) -0.2471(10) 0.5010(3) 0.033(5) Uani 0.60 1 d PD A 1
C27A C 0.1084(5) -0.2775(6) 0.45386(13) 0.0596(14) Uani 0.60 1 d PD A 1
H27A H 0.0791 -0.1989 0.4372 0.089 Uiso 0.60 1 calc PR A 1
H27B H 0.0462 -0.3510 0.4458 0.089 Uiso 0.60 1 calc PR A 1
H27C H 0.2002 -0.3021 0.4485 0.089 Uiso 0.60 1 calc PR A 1
C28A C -0.0349(4) -0.2113(4) 0.50964(15) 0.0429(9) Uani 0.60 1 d PD A 1
H28A H -0.0369 -0.2007 0.5401 0.064 Uiso 0.60 1 calc PR A 1
H28B H -0.0975 -0.2820 0.4991 0.064 Uiso 0.60 1 calc PR A 1
H28C H -0.0623 -0.1282 0.4952 0.064 Uiso 0.60 1 calc PR A 1
C29A C 0.1571(5) -0.3662(4) 0.52704(17) 0.0540(13) Uani 0.60 1 d PD A 1
H29A H 0.2485 -0.3898 0.5210 0.081 Uiso 0.60 1 calc PR A 1
H29B H 0.0957 -0.4410 0.5199 0.081 Uiso 0.60 1 calc PR A 1
H29C H 0.1591 -0.3453 0.5571 0.081 Uiso 0.60 1 calc PR A 1
C26B C 0.1099(15) -0.2431(14) 0.4989(5) 0.031(6) Uiso 0.40 1 d PD A 2
C27B C 0.0356(9) -0.2092(9) 0.4557(3) 0.070(2) Uiso 0.40 1 d PD A 2
H27D H -0.0019 -0.1196 0.4563 0.105 Uiso 0.40 1 calc PR A 2
H27E H -0.0382 -0.2727 0.4485 0.105 Uiso 0.40 1 calc PR A 2
H27F H 0.0990 -0.2137 0.4344 0.105 Uiso 0.40 1 calc PR A 2
C28B C 0.0066(9) -0.2665(10) 0.5295(3) 0.071(2) Uiso 0.40 1 d PD A 2
H28D H 0.0521 -0.3022 0.5561 0.106 Uiso 0.40 1 calc PR A 2
H28E H -0.0617 -0.3298 0.5171 0.106 Uiso 0.40 1 calc PR A 2
H28F H -0.0375 -0.1825 0.5350 0.106 Uiso 0.40 1 calc PR A 2
C29B C 0.1934(8) -0.3676(7) 0.4949(3) 0.0605(19) Uiso 0.40 1 d PD A 2
H29D H 0.2643 -0.3494 0.4767 0.091 Uiso 0.40 1 calc PR A 2
H29E H 0.1345 -0.4386 0.4824 0.091 Uiso 0.40 1 calc PR A 2
H29F H 0.2353 -0.3949 0.5229 0.091 Uiso 0.40 1 calc PR A 2
Cl30 Cl 0.07484(5) -0.12354(5) 0.654179(15) 0.02842(12) Uani 1 1 d . . .
O31 O 0.16179(15) -0.03026(14) 0.68008(5) 0.0339(3) Uani 1 1 d . . .
O32 O 0.1607(2) -0.20603(17) 0.63182(6) 0.0506(5) Uani 1 1 d . . .
O33 O -0.0141(2) -0.04874(19) 0.62476(6) 0.0603(6) Uani 1 1 d . . .
O34 O 0.00189(19) -0.20168(19) 0.68056(6) 0.0507(5) Uani 1 1 d . . .
C35 C 0.6011(3) -0.3690(2) 0.58243(7) 0.0377(5) Uani 1 1 d . . .
H35 H 0.6161 -0.4641 0.5905 0.045 Uiso 1 1 calc R . .
Cl36 Cl 0.56894(9) -0.35919(8) 0.52732(2) 0.0607(2) Uani 1 1 d . . .
Cl37 Cl 0.74771(7) -0.27927(8) 0.60083(2) 0.0584(2) Uani 1 1 d . . .
Cl38 Cl 0.46143(7) -0.30988(8) 0.60607(2) 0.05480(18) Uani 1 1 d . . .

loop_
_atom_site_aniso_label
_atom_site_aniso_U_11
_atom_site_aniso_U_22
_atom_site_aniso_U_33
_atom_site_aniso_U_23
_atom_site_aniso_U_13
_atom_site_aniso_U_12
Zn1 0.02564(14) 0.02263(14) 0.02176(13) -0.00003(8) 0.00218(9) -0.00205(8)
Cl2 0.0332(3) 0.0306(3) 0.0316(2) 0.00180(18) 0.00701(19) -0.0078(2)
N3 0.0260(8) 0.0250(8) 0.0258(7) 0.0030(6) 0.0018(6) -0.0016(7)
N4 0.0225(8) 0.0256(8) 0.0261(7) 0.0032(6) 0.0024(6) -0.0002(6)
C5 0.0264(10) 0.0271(10) 0.0264(9) -0.0006(7) 0.0000(7) 0.0035(8)
C6 0.0239(10) 0.0389(12) 0.0370(10) 0.0040(9) -0.0008(8) 0.0018(9)
C7 0.0264(10) 0.0357(11) 0.0346(10) 0.0067(8) 0.0041(8) -0.0045(9)
C8 0.0339(11) 0.0311(11) 0.0330(10) 0.0073(8) 0.0010(8) 0.0066(9)
C9 0.0360(12) 0.0480(14) 0.0497(13) 0.0230(11) 0.0075(10) 0.0000(11)
C10 0.084(2) 0.0469(16) 0.0315(12) 0.0094(10) -0.0057(13) 0.0036(14)
C11 0.0438(14) 0.0370(13) 0.0631(16) 0.0148(12) 0.0078(12) 0.0101(11)
N12 0.0296(9) 0.0226(8) 0.0257(7) 0.0013(6) 0.0051(6) -0.0016(7)
N13 0.0260(8) 0.0204(8) 0.0257(7) 0.0007(6) 0.0055(6) -0.0012(6)
C14 0.0294(10) 0.0213(9) 0.0243(9) -0.0024(7) -0.0001(7) 0.0017(7)
C15 0.0400(12) 0.0196(10) 0.0409(11) 0.0023(8) 0.0082(9) 0.0028(8)
C16 0.0390(12) 0.0222(10) 0.0373(11) 0.0059(8) 0.0071(9) -0.0027(9)
C17 0.0311(11) 0.0255(10) 0.0306(10) -0.0015(7) 0.0051(8) 0.0040(8)
C18 0.0330(13) 0.080(2) 0.0475(14) 0.0063(13) 0.0031(11) 0.0126(13)
C19 0.0415(13) 0.0331(12) 0.0527(13) 0.0038(10) 0.0220(11) 0.0024(10)
C20 0.0603(16) 0.0395(13) 0.0407(12) -0.0109(10) 0.0182(11) -0.0024(12)
N21 0.0288(8) 0.0272(9) 0.0255(7) -0.0019(6) 0.0031(6) -0.0059(7)
N22 0.0317(9) 0.0283(9) 0.0230(7) -0.0021(6) 0.0033(6) -0.0082(7)
C23 0.0289(10) 0.0335(11) 0.0258(9) -0.0070(8) 0.0033(8) -0.0016(8)
C24 0.079(2) 0.074(2) 0.0347(12) -0.0237(13) 0.0253(13) -0.0432(17)
C25 0.0639(17) 0.0637(17) 0.0362(11) -0.0144(11) 0.0226(12) -0.0354(14)
C26A 0.030(5) 0.037(5) 0.032(5) -0.015(2) -0.0015(15) -0.0079(17)
C27A 0.061(3) 0.081(4) 0.038(2) -0.033(2) 0.010(2) -0.034(3)
C28A 0.0277(19) 0.035(2) 0.067(3) -0.0090(19) 0.0068(18) -0.0069(16)
C29A 0.054(3) 0.026(2) 0.074(3) -0.0093(19) -0.026(2) -0.0034(18)
Cl30 0.0322(3) 0.0236(2) 0.0299(2) 0.00070(17) 0.00502(19) -0.00325(18)
O31 0.0297(7) 0.0252(7) 0.0460(8) -0.0032(6) 0.0008(6) -0.0022(6)
O32 0.0658(12) 0.0353(9) 0.0554(10) -0.0105(8) 0.0272(9) 0.0010(9)
O33 0.0742(13) 0.0413(10) 0.0564(11) 0.0050(8) -0.0299(10) 0.0024(10)
O34 0.0547(11) 0.0499(11) 0.0510(10) 0.0022(8) 0.0204(9) -0.0226(9)
C35 0.0414(13) 0.0323(12) 0.0384(11) 0.0002(9) 0.0010(10) -0.0048(9)
Cl36 0.0738(5) 0.0711(5) 0.0363(3) -0.0058(3) 0.0027(3) -0.0132(4)
Cl37 0.0445(4) 0.0683(5) 0.0613(4) -0.0118(3) 0.0017(3) -0.0172(3)
Cl38 0.0459(4) 0.0622(4) 0.0573(4) -0.0156(3) 0.0100(3) -0.0059(3)

loop_
_atom_type_symbol
_atom_type_description
_atom_type_scat_dispersion_real
_atom_type_scat_dispersion_imag
_atom_type_scat_source
C C 0.0033 0.0016 'International Tables Vol C Tables 4.2.6.8 and 6.1.1.4'
H H 0.0000 0.0000 'International Tables Vol C Tables 4.2.6.8 and 6.1.1.4'
N N 0.0061 0.0033 'International Tables Vol C Tables 4.2.6.8 and 6.1.1.4'
Zn Zn 0.2839 1.4301 'International Tables Vol C Tables 4.2.6.8 and 6.1.1.4'
Cl Cl 0.1484 0.1585 'International Tables Vol C Tables 4.2.6.8 and 6.1.1.4'
O O 0.0106 0.0060 'International Tables Vol C Tables 4.2.6.8 and 6.1.1.4'

loop_
_geom_angle_atom_site_label_1
_geom_angle_atom_site_label_2
_geom_angle_atom_site_label_3
_geom_angle
_geom_angle_site_symmetry_1
_geom_angle_site_symmetry_3
_geom_angle_publ_flag
N12 Zn1 N21 115.18(7) . . ?
N12 Zn1 N3 115.76(7) . . ?
N21 Zn1 N3 110.46(7) . . ?
N12 Zn1 Cl2 103.62(5) . . ?
N21 Zn1 Cl2 105.63(5) . . ?
N3 Zn1 Cl2 104.84(5) . . ?
C7 N3 N4 105.24(16) . . ?
C7 N3 Zn1 123.31(13) . . ?
N4 N3 Zn1 130.96(13) . . ?
C5 N4 N3 111.85(16) . . ?
N4 C5 C6 106.24(18) . . ?
N4 C5 C8 123.14(18) . . ?
C6 C5 C8 130.62(19) . . ?
C5 C6 C7 106.00(18) . . ?
N3 C7 C6 110.66(18) . . ?
C5 C8 C9 111.10(17) . . ?
C5 C8 C11 108.03(18) . . ?
C9 C8 C11 110.1(2) . . ?
C5 C8 C10 109.15(19) . . ?
C9 C8 C10 109.2(2) . . ?
C11 C8 C10 109.2(2) . . ?
C16 N12 N13 104.98(16) . . ?
C16 N12 Zn1 124.22(14) . . ?
N13 N12 Zn1 130.67(12) . . ?
C14 N13 N12 112.09(16) . . ?
N13 C14 C15 106.16(18) . . ?
N13 C14 C17 122.85(17) . . ?
C15 C14 C17 130.98(18) . . ?
C14 C15 C16 106.02(18) . . ?
N12 C16 C15 110.74(19) . . ?
C14 C17 C19 111.13(17) . . ?
C14 C17 C18 108.50(18) . . ?
C19 C17 C18 109.9(2) . . ?
C14 C17 C20 108.28(18) . . ?
C19 C17 C20 109.34(19) . . ?
C18 C17 C20 109.6(2) . . ?
C25 N21 N22 104.64(17) . . ?
C25 N21 Zn1 123.24(15) . . ?
N22 N21 Zn1 132.12(13) . . ?
C23 N22 N21 112.56(16) . . ?
N22 C23 C24 105.62(18) . . ?
N22 C23 C26B 124.9(6) . . ?
C24 C23 C26B 129.5(6) . . ?
N22 C23 C26A 122.1(4) . . ?
C24 C23 C26A 132.3(4) . . ?
C23 C24 C25 106.5(2) . . ?
N21 C25 C24 110.7(2) . . ?
C29A C26A C28A 109.8(7) . . ?
C29A C26A C23 109.7(6) . . ?
C28A C26A C23 109.0(6) . . ?
C29A C26A C27A 109.9(7) . . ?
C28A C26A C27A 109.6(7) . . ?
C23 C26A C27A 108.7(7) . . ?
C23 C26B C28B 111.5(10) . . ?
C23 C26B C29B 109.8(10) . . ?
C28B C26B C29B 110.1(10) . . ?
C23 C26B C27B 107.8(10) . . ?
C28B C26B C27B 108.9(10) . . ?
C29B C26B C27B 108.7(10) . . ?
O34 Cl30 O33 111.38(13) . . ?
O34 Cl30 O32 110.29(11) . . ?
O33 Cl30 O32 109.80(12) . . ?
O34 Cl30 O31 109.49(10) . . ?
O33 Cl30 O31 107.96(10) . . ?
O32 Cl30 O31 107.83(10) . . ?
Cl36 C35 Cl37 110.59(13) . . ?
Cl36 C35 Cl38 110.51(14) . . ?
Cl37 C35 Cl38 110.30(13) . . ?

loop_
_geom_bond_atom_site_label_1
_geom_bond_atom_site_label_2
_geom_bond_distance
_geom_bond_site_symmetry_2
_geom_bond_publ_flag
Zn1 N12 2.0085(17) . ?
Zn1 N21 2.0150(16) . ?
Zn1 N3 2.0215(16) . ?
Zn1 Cl2 2.2392(5) . ?
N3 C7 1.333(3) . ?
N3 N4 1.356(2) . ?
N4 C5 1.349(2) . ?
C5 C6 1.377(3) . ?
C5 C8 1.511(3) . ?
C6 C7 1.389(3) . ?
C8 C9 1.527(3) . ?
C8 C11 1.530(3) . ?
C8 C10 1.536(3) . ?
N12 C16 1.340(3) . ?
N12 N13 1.353(2) . ?
N13 C14 1.348(2) . ?
C14 C15 1.378(3) . ?
C14 C17 1.515(3) . ?
C15 C16 1.384(3) . ?
C17 C19 1.525(3) . ?
C17 C18 1.526(3) . ?
C17 C20 1.533(3) . ?
N21 C25 1.323(3) . ?
N21 N22 1.355(2) . ?
N22 C23 1.344(2) . ?
C23 C24 1.364(3) . ?
C23 C26B 1.492(15) . ?
C23 C26A 1.522(9) . ?
C24 C25 1.389(3) . ?
C26A C29A 1.509(11) . ?
C26A C28A 1.520(10) . ?
C26A C27A 1.535(10) . ?
C26B C28B 1.514(15) . ?
C26B C29B 1.520(15) . ?
C26B C27B 1.523(15) . ?
Cl30 O34 1.4137(17) . ?
Cl30 O33 1.4264(18) . ?
Cl30 O32 1.4397(17) . ?
Cl30 O31 1.4648(15) . ?
C35 Cl36 1.750(2) . ?
C35 Cl37 1.756(2) . ?
C35 Cl38 1.760(3) . ?

loop_
_geom_hbond_atom_site_label_D
_geom_hbond_atom_site_label_H
_geom_hbond_atom_site_label_A
_geom_hbond_distance_DH
_geom_hbond_distance_HA
_geom_hbond_distance_DA
_geom_hbond_angle_DHA
_geom_hbond_site_symmetry_A
N4 H4 O31 0.88 2.03 2.859(2) 155.8 .
N13 H13 O31 0.88 2.07 2.890(2) 155.4 .
N13 H13 O33 0.88 2.64 3.314(3) 133.9 .
N22 H22 O32 0.88 2.15 2.972(2) 155.6 .
